data_7716085
loop_
_publ_author_name
'Depenbrock, Felix'
'Limpke, Thomas'
'Stammler, Anja'
'Oldengott, Jan'
'B&#xf6;gge, Hartmut'
'Glaser, Thorsten'

_publ_section_title
;
 Increasing the electron donation in a dinucleating ligand family:
 molecular and electronic structures in a series of
 Co<sup>II</sup>Co<sup>II</sup> complexes.
;
_journal_issue 22
_journal_name_full 'Dalton transactions (Cambridge, England : 2003)'
_journal_page_first 9554
_journal_page_last 9567
_journal_paper_doi 10.1039/d4dt00877d
_journal_volume 53
_journal_year 2024
_chemical_formula_moiety 'C44 H66 Cl2 Co2 N8 O4, 2(Cl O4), 3[CH4O]'
_chemical_formula_sum 'C47 H78 Cl4 Co2 N8 O15'
_chemical_formula_weight 1254.83
_space_group_crystal_system monoclinic
_space_group_IT_number 15
_space_group_name_Hall '-C 2yc'
_space_group_name_H-M_alt 'C 1 2/c 1'
_atom_sites_solution_hydrogens geom
_atom_sites_solution_primary dual
_atom_sites_solution_secondary difmap
_audit_creation_date 2022-03-29
_audit_creation_method
;
Olex2 1.5-alpha
(compiled 2021.12.21 svn.raa29eb21 for OlexSys, GUI svn.r6440)
;
_audit_update_record
;
2024-03-18 deposited with the CCDC.	2024-05-16 downloaded from the CCDC.
;
_cell_angle_alpha 90
_cell_angle_beta 105.2390(10)
_cell_angle_gamma 90
_cell_formula_units_Z 8
_cell_length_a 34.6570(13)
_cell_length_b 14.4542(9)
_cell_length_c 24.3699(13)
_cell_measurement_reflns_used 9875
_cell_measurement_temperature 100(2)
_cell_measurement_theta_max 27.198
_cell_measurement_theta_min 2.289
_cell_volume 11778.6(11)
_computing_cell_refinement 'SAINT V8.40A (Bruker, 2019)'
_computing_data_collection 'APEX3 v2016.5-0 (Bruker AXS, 2016)'
_computing_data_reduction 'SAINT V8.40A (Bruker, 2019)'
_computing_molecular_graphics 'Olex2 1.5-alpha (Dolomanov et al., 2009)'
_computing_publication_material 'Olex2 1.5-alpha (Dolomanov et al., 2009)'
_computing_structure_refinement 'SHELXL 2018/3 (Sheldrick, 2015)'
_computing_structure_solution 'SHELXT 2018/1 (Sheldrick, 2015)'
_diffrn_ambient_temperature 100(2)
_diffrn_detector 'CCD area detector'
_diffrn_detector_area_resol_mean 7.9
_diffrn_detector_type 'Bruker APEX II area detector'
_diffrn_measured_fraction_theta_full 1.000
_diffrn_measured_fraction_theta_max 1.000
_diffrn_measurement_device '\k-geometry diffractometer'
_diffrn_measurement_device_type 'Bruker Kappa APEX Duo'
_diffrn_measurement_method '\w and \f scans'
_diffrn_radiation_monochromator 'graphite monochromator'
_diffrn_radiation_probe x-ray
_diffrn_radiation_type MoK\a
_diffrn_radiation_wavelength 0.71073
_diffrn_reflns_av_R_equivalents 0.0527
_diffrn_reflns_av_unetI/netI 0.0397
_diffrn_reflns_Laue_measured_fraction_full 1.000
_diffrn_reflns_Laue_measured_fraction_max 1.000
_diffrn_reflns_limit_h_max 42
_diffrn_reflns_limit_h_min -42
_diffrn_reflns_limit_k_max 17
_diffrn_reflns_limit_k_min -17
_diffrn_reflns_limit_l_max 30
_diffrn_reflns_limit_l_min -29
_diffrn_reflns_number 63771
_diffrn_reflns_point_group_measured_fraction_full 1.000
_diffrn_reflns_point_group_measured_fraction_max 1.000
_diffrn_reflns_theta_full 25.242
_diffrn_reflns_theta_max 26.022
_diffrn_reflns_theta_min 1.682
_diffrn_source 'fine focus sealed tube'
_diffrn_source_current 30.0
_diffrn_source_power 1.5
_diffrn_source_type 'Bruker KAPPA APEX Duo'
_diffrn_source_voltage 50.0
_diffrn_standards_decay_% 0
_diffrn_standards_interval_count 0
_diffrn_standards_interval_time 0
_diffrn_standards_number 0
_exptl_absorpt_coefficient_mu 0.813
_exptl_absorpt_correction_T_max 0.7460
_exptl_absorpt_correction_T_min 0.6942
_exptl_absorpt_correction_type multi-scan
_exptl_absorpt_process_details
;
SADABS-2016/2 (Bruker,2016/2) was used for absorption correction.
wR2(int) was 0.0556 before and 0.0505 after correction.
The Ratio of minimum to maximum transmission is 0.9306.
The \l/2 correction factor is Not present.
;
_exptl_crystal_colour green
_exptl_crystal_colour_primary green
_exptl_crystal_density_diffrn 1.415
_exptl_crystal_description column
_exptl_crystal_F_000 5264
_exptl_crystal_size_max 0.25
_exptl_crystal_size_mid 0.18
_exptl_crystal_size_min 0.15
_refine_diff_density_max 0.580
_refine_diff_density_min -0.509
_refine_diff_density_rms 0.060
_refine_ls_extinction_method none
_refine_ls_goodness_of_fit_ref 1.031
_refine_ls_hydrogen_treatment constr
_refine_ls_matrix_type full
_refine_ls_number_parameters 721
_refine_ls_number_reflns 11596
_refine_ls_number_restraints 168
_refine_ls_restrained_S_all 1.055
_refine_ls_R_factor_all 0.0602
_refine_ls_R_factor_gt 0.0378
_refine_ls_shift/su_max 0.002
_refine_ls_shift/su_mean 0.000
_refine_ls_structure_factor_coef Fsqd
_refine_ls_weighting_details 'w=1/[\s^2^(Fo^2^)+(0.0418P)^2^+14.2748P] where P=(Fo^2^+2Fc^2^)/3'
_refine_ls_weighting_scheme calc
_refine_ls_wR_factor_gt 0.0862
_refine_ls_wR_factor_ref 0.0953
_reflns_Friedel_coverage 0.000
_reflns_number_gt 8513
_reflns_number_total 11596
_reflns_threshold_expression 'I > 2\s(I)'
_cod_data_source_file d4dt00877d2.cif
_cod_data_source_block g2746
_cod_depositor_comments 'Adding full bibliography for 7716081--7716089.cif.'
_cod_database_code 7716085
_shelx_shelxl_version_number 2018/3
_shelx_space_group_comment
;
The symmetry employed for this shelxl refinement is uniquely defined
by the following loop, which should always be used as a source of
symmetry information in preference to the above space-group names.
They are only intended as comments.
;
_shelx_estimated_absorpt_t_max 0.891
_shelx_estimated_absorpt_t_min 0.823
_olex2_refinement_description
;
1. Fixed Uiso
 At 1.2 times of:
  All C(H) groups, All C(H,H) groups
 At 1.5 times of:
  All C(H,H,H) groups
2. Restrained distances
 Cl3-O33 \\sim Cl3-O34B \\sim Cl3-O34 \\sim Cl3-O31 \\sim Cl3-O32 \\sim Cl3-O33B
 with sigma of 0.02
 Cl4-O43B \\sim Cl4-O43 \\sim Cl4-O42 \\sim Cl4-O42B \\sim Cl4-O41 \\sim
Cl4-O44 \\sim Cl4-O44B
 with sigma of 0.02
3. Uiso/Uaniso restraints and constraints
O31 \\sim O33B \\sim O33 \\sim O34B \\sim O34: within 2.5A with sigma of 0.01
and sigma for terminal atoms of 0.02 within 2.5A
O42 \\sim O42B \\sim O44B \\sim O44 \\sim O43 \\sim O43B: within 2.5A with
sigma of 0.01 and sigma for terminal atoms of 0.02 within 2.5A
4. Others
 Sof(O42B)=Sof(O43B)=Sof(O44B)=1-FVAR(1)
 Sof(O42)=Sof(O43)=Sof(O44)=FVAR(1)
 Sof(O33B)=Sof(O34B)=1-FVAR(2)
 Sof(O33)=Sof(O34)=FVAR(2)
 Fixed Sof: O8B(0.5) O8(0.5) C12(0.5) H12A(0.5) H12B(0.5) H12C(0.5) C12B(0.5)
 H12D(0.5) H12E(0.5) H12F(0.5) C21(0.5) H21A(0.5) H21B(0.5) H21C(0.5) C21B(0.5)
 H21D(0.5) H21E(0.5) H21F(0.5)
5.a Secondary CH2 refined with riding coordinates:
 C1(H1A,H1B), C2(H2A,H2B), C3(H3A,H3B), C5(H5A,H5B), C25(H25A,H25B), C41(H41A,
 H41B), C42(H42A,H42B), C43(H43A,H43B), C45(H45A,H45B), C65(H65A,H65B)
5.b Aromatic/amide H refined with riding coordinates:
 C10(H10), C30(H30), C50(H50), C70(H70)
5.c Idealised Me refined as rotating group:
 C4(H4A,H4B,H4C), C11(H11A,H11B,H11C), C12(H12A,H12B,H12C), C12B(H12D,H12E,
 H12F), C13(H13A,H13B,H13C), C14(H14A,H14B,H14C), C15(H15A,H15B,H15C), C16(H16A,
 H16B,H16C), C17(H17A,H17B,H17C), C18(H18A,H18B,H18C), C19(H19A,H19B,H19C),
 C20(H20A,H20B,H20C), C21(H21A,H21B,H21C), C21B(H21D,H21E,H21F), C22(H22A,H22B,
 H22C), C44(H44A,H44B,H44C)
;
_smtbx_masks_special_details
;
A solvent mask was calculated and 532 electrons were 
found in a volume of 2020\%A^3^ in 2 voids per unit cell. 
This is consistent with the presence of 
0.5[CH4O], 2.5[CH4O] per Formula Unit 
which account for 432 electrons 
per unit cell.
;
_smtbx_masks_void_probe_radius 1.2
_smtbx_masks_void_truncation_radius 1.2
_olex2_submission_special_instructions 'No special instructions were received'

loop_
_space_group_symop_operation_xyz
'x, y, z'
'-x, y, -z+1/2'
'x+1/2, y+1/2, z'
'-x+1/2, y+1/2, -z+1/2'
'-x, -y, -z'
'x, -y, z-1/2'
'-x+1/2, -y+1/2, -z'
'x+1/2, -y+1/2, z-1/2'

loop_
_atom_site_label
_atom_site_type_symbol
_atom_site_fract_x
_atom_site_fract_y
_atom_site_fract_z
_atom_site_U_iso_or_equiv
_atom_site_adp_type
_atom_site_occupancy
_atom_site_site_symmetry_order
_atom_site_calc_flag
_atom_site_refinement_flags_posn
_atom_site_refinement_flags_adp
_atom_site_refinement_flags_occupancy
_atom_site_disorder_assembly
_atom_site_disorder_group
Co1 Co 0.66293(2) 0.47769(2) 0.53816(2) 0.02542(9) Uani 1 1 d . . . . .
Co2 Co 0.60629(2) 0.79474(2) 0.63691(2) 0.02313(9) Uani 1 1 d . . . . .
Cl1 Cl 0.70172(2) 0.60600(4) 0.56268(3) 0.02860(14) Uani 1 1 d . . . . .
Cl2 Cl 0.65753(2) 0.74875(5) 0.71315(3) 0.03251(16) Uani 1 1 d . . . . .
O8B O 0.5503(4) 1.1701(12) 0.7151(7) 0.028(2) Uani 0.5 1 d . . P A -2
O5 O 0.59184(6) 0.52538(17) 0.27835(8) 0.0529(6) Uani 1 1 d . . . . .
O6 O 0.79059(6) 0.16878(14) 0.59599(9) 0.0421(5) Uani 1 1 d . . . . .
O7 O 0.69228(5) 0.82653(12) 0.44679(7) 0.0275(4) Uani 1 1 d . . . . .
O8 O 0.5595(4) 1.1734(13) 0.7074(7) 0.030(2) Uani 0.5 1 d . . P A 1
N1 N 0.62913(6) 0.48363(15) 0.59978(9) 0.0269(5) Uani 1 1 d . . . . .
N2 N 0.62779(6) 0.35306(16) 0.51253(10) 0.0330(5) Uani 1 1 d . . . . .
N3 N 0.63928(6) 0.49904(16) 0.45184(9) 0.0294(5) Uani 1 1 d . . . . .
N4 N 0.70559(6) 0.37533(15) 0.56169(9) 0.0276(5) Uani 1 1 d . . . . .
N41 N 0.56730(6) 0.68267(15) 0.63746(9) 0.0258(5) Uani 1 1 d . . . . .
N42 N 0.55830(6) 0.83401(15) 0.56350(8) 0.0234(4) Uani 1 1 d . . . . .
N43 N 0.63632(6) 0.81983(14) 0.57629(8) 0.0238(5) Uani 1 1 d . . . . .
N44 N 0.58611(6) 0.91434(15) 0.66469(8) 0.0246(5) Uani 1 1 d . . . . .
C1 C 0.61185(7) 0.57773(18) 0.59986(11) 0.0265(6) Uani 1 1 d . . . . .
H1A H 0.594838 0.591436 0.561260 0.032 Uiso 1 1 calc R U . . .
H1B H 0.633915 0.623393 0.608531 0.032 Uiso 1 1 calc R U . . .
C2 C 0.59678(8) 0.4134(2) 0.58471(13) 0.0382(7) Uani 1 1 d . . . . .
H2A H 0.573610 0.439386 0.555973 0.046 Uiso 1 1 calc R U . . .
H2B H 0.587881 0.397221 0.618915 0.046 Uiso 1 1 calc R U . . .
C3 C 0.61152(9) 0.3274(2) 0.56120(13) 0.0401(7) Uani 1 1 d . . . . .
H3A H 0.632642 0.297346 0.591273 0.048 Uiso 1 1 calc R U . . .
H3B H 0.589210 0.283052 0.548392 0.048 Uiso 1 1 calc R U . . .
C4 C 0.65728(8) 0.46286(19) 0.65571(11) 0.0316(6) Uani 1 1 d . . . . .
H4A H 0.677676 0.511423 0.665320 0.047 Uiso 1 1 calc R U . . .
H4B H 0.670191 0.403057 0.653816 0.047 Uiso 1 1 calc R U . . .
H4C H 0.642560 0.460361 0.684957 0.047 Uiso 1 1 calc R U . . .
C5 C 0.59598(8) 0.3728(2) 0.46035(13) 0.0418(8) Uani 1 1 d . . . . .
H5A H 0.572276 0.398205 0.470627 0.050 Uiso 1 1 calc R U . . .
H5B H 0.587922 0.314770 0.438823 0.050 Uiso 1 1 calc R U . . .
C6 C 0.61053(7) 0.4413(2) 0.42377(12) 0.0357(7) Uani 1 1 d . . . . .
C7 C 0.59311(8) 0.4480(3) 0.36529(13) 0.0444(8) Uani 1 1 d . . . . .
C8 C 0.60708(8) 0.5173(2) 0.33658(12) 0.0440(8) Uani 1 1 d . . . . .
C9 C 0.63709(8) 0.5777(2) 0.36419(12) 0.0369(7) Uani 1 1 d . . . . .
C10 C 0.65198(7) 0.56535(19) 0.42240(11) 0.0306(6) Uani 1 1 d . . . . .
H10 H 0.672298 0.606184 0.442470 0.037 Uiso 1 1 calc R U . . .
C11 C 0.56083(9) 0.3810(3) 0.33606(14) 0.0722(13) Uani 1 1 d . . . . .
H11A H 0.570353 0.317453 0.344804 0.108 Uiso 1 1 calc R U . . .
H11B H 0.554271 0.390851 0.294858 0.108 Uiso 1 1 calc R U . . .
H11C H 0.536900 0.391093 0.349554 0.108 Uiso 1 1 calc R U . . .
C12 C 0.5496(2) 0.5552(5) 0.2664(3) 0.0394(16) Uani 0.5 1 d . . P B 1
H12A H 0.548356 0.617552 0.281572 0.059 Uiso 0.5 1 calc R U P B 1
H12B H 0.534837 0.512181 0.284418 0.059 Uiso 0.5 1 calc R U P B 1
H12C H 0.537672 0.555554 0.225183 0.059 Uiso 0.5 1 calc R U P B 1
C12B C 0.56171(19) 0.6005(5) 0.2581(3) 0.0353(14) Uani 0.5 1 d . . P B 2
H12D H 0.574717 0.660915 0.266854 0.053 Uiso 0.5 1 calc R U P B 2
H12E H 0.540267 0.594898 0.277316 0.053 Uiso 0.5 1 calc R U P B 2
H12F H 0.550417 0.594901 0.216935 0.053 Uiso 0.5 1 calc R U P B 2
C13 C 0.65343(10) 0.6506(2) 0.33294(12) 0.0487(8) Uani 1 1 d . . . . .
H13A H 0.667131 0.621085 0.307106 0.073 Uiso 1 1 calc R U . . .
H13B H 0.672414 0.689350 0.360271 0.073 Uiso 1 1 calc R U . . .
H13C H 0.631463 0.688970 0.310978 0.073 Uiso 1 1 calc R U . . .
C14 C 0.71298(9) 0.1223(2) 0.52701(13) 0.0429(8) Uani 1 1 d . . . . .
H14A H 0.695676 0.127931 0.488265 0.064 Uiso 1 1 calc R U . . .
H14B H 0.698881 0.088072 0.550570 0.064 Uiso 1 1 calc R U . . .
H14C H 0.737453 0.089045 0.526117 0.064 Uiso 1 1 calc R U . . .
C15 C 0.79208(10) 0.1143(2) 0.64596(14) 0.0488(8) Uani 1 1 d . . . . .
H15A H 0.797156 0.154779 0.679336 0.073 Uiso 1 1 calc R U . . .
H15B H 0.813602 0.068510 0.651061 0.073 Uiso 1 1 calc R U . . .
H15C H 0.766482 0.082353 0.641494 0.073 Uiso 1 1 calc R U . . .
C16 C 0.81380(8) 0.3482(2) 0.64331(12) 0.0369(7) Uani 1 1 d . . . . .
H16A H 0.814193 0.411808 0.657412 0.055 Uiso 1 1 calc R U . . .
H16B H 0.832641 0.342595 0.619739 0.055 Uiso 1 1 calc R U . . .
H16C H 0.821567 0.305547 0.675588 0.055 Uiso 1 1 calc R U . . .
C17 C 0.60683(7) 0.80476(18) 0.41684(10) 0.0253(5) Uani 1 1 d . . . . .
H17A H 0.589387 0.858772 0.406072 0.038 Uiso 1 1 calc R U . . .
H17B H 0.590451 0.748863 0.414256 0.038 Uiso 1 1 calc R U . . .
H17C H 0.624173 0.799168 0.391069 0.038 Uiso 1 1 calc R U . . .
C18 C 0.69325(8) 0.91560(19) 0.42092(11) 0.0314(6) Uani 1 1 d . . . . .
H18A H 0.711204 0.956805 0.447947 0.047 Uiso 1 1 calc R U . . .
H18B H 0.666261 0.942010 0.410352 0.047 Uiso 1 1 calc R U . . .
H18C H 0.702948 0.908677 0.386816 0.047 Uiso 1 1 calc R U . . .
C19 C 0.74079(7) 0.84903(19) 0.56051(12) 0.0308(6) Uani 1 1 d . . . . .
H19A H 0.747837 0.895873 0.535721 0.046 Uiso 1 1 calc R U . . .
H19B H 0.753145 0.789865 0.555198 0.046 Uiso 1 1 calc R U . . .
H19C H 0.750529 0.868578 0.600262 0.046 Uiso 1 1 calc R U . . .
C20 C 0.52658(8) 1.1202(2) 0.59301(12) 0.0344(6) Uani 1 1 d . . . . .
H20A H 0.501147 1.089527 0.575181 0.052 Uiso 1 1 calc R U . . .
H20B H 0.540899 1.133002 0.564112 0.052 Uiso 1 1 calc R U . . .
H20C H 0.521366 1.178409 0.610371 0.052 Uiso 1 1 calc R U . . .
C21 C 0.5780(2) 1.2438(4) 0.6856(3) 0.0448(15) Uani 0.5 1 d . . P A 1
H21A H 0.606379 1.245989 0.706052 0.067 Uiso 0.5 1 calc R U P A 1
H21B H 0.565341 1.302943 0.690031 0.067 Uiso 0.5 1 calc R U P A 1
H21C H 0.575355 1.232294 0.645116 0.067 Uiso 0.5 1 calc R U P A 1
C21B C 0.51099(17) 1.1759(4) 0.7215(3) 0.0461(16) Uani 0.5 1 d . . P A -2
H21D H 0.491897 1.156725 0.686036 0.069 Uiso 0.5 1 calc R U P A -2
H21E H 0.505376 1.239820 0.730334 0.069 Uiso 0.5 1 calc R U P A -2
H21F H 0.508455 1.135165 0.752497 0.069 Uiso 0.5 1 calc R U P A -2
C22 C 0.60077(10) 1.0565(2) 0.79781(12) 0.0485(8) Uani 1 1 d . . . . .
H22A H 0.613757 1.004143 0.821020 0.073 Uiso 1 1 calc R U . . .
H22B H 0.577628 1.076550 0.810755 0.073 Uiso 1 1 calc R U . . .
H22C H 0.619804 1.107701 0.801581 0.073 Uiso 1 1 calc R U . . .
C25 C 0.65476(8) 0.2799(2) 0.50152(12) 0.0347(7) Uani 1 1 d . . . . .
H25A H 0.656091 0.283775 0.461501 0.042 Uiso 1 1 calc R U . . .
H25B H 0.643887 0.218403 0.507330 0.042 Uiso 1 1 calc R U . . .
C26 C 0.69628(8) 0.29017(19) 0.54066(11) 0.0294(6) Uani 1 1 d . . . . .
C27 C 0.72363(8) 0.2172(2) 0.55173(12) 0.0333(6) Uani 1 1 d . . . . .
C28 C 0.76174(8) 0.23686(19) 0.58613(11) 0.0318(6) Uani 1 1 d . . . . .
C29 C 0.77210(8) 0.32465(19) 0.60811(11) 0.0299(6) Uani 1 1 d . . . . .
C30 C 0.74265(7) 0.39105(18) 0.59496(11) 0.0268(6) Uani 1 1 d . . . . .
H30 H 0.748832 0.451366 0.610225 0.032 Uiso 1 1 calc R U . . .
C41 C 0.58684(7) 0.58998(18) 0.64263(11) 0.0273(6) Uani 1 1 d . . . . .
H41A H 0.566041 0.541287 0.636226 0.033 Uiso 1 1 calc R U . . .
H41B H 0.604276 0.582382 0.681665 0.033 Uiso 1 1 calc R U . . .
C42 C 0.53232(7) 0.68595(19) 0.58632(11) 0.0291(6) Uani 1 1 d . . . . .
H42A H 0.509055 0.655376 0.595009 0.035 Uiso 1 1 calc R U . . .
H42B H 0.538796 0.652100 0.554564 0.035 Uiso 1 1 calc R U . . .
C43 C 0.52188(7) 0.7852(2) 0.56886(11) 0.0303(6) Uani 1 1 d . . . . .
H43A H 0.501224 0.786826 0.532056 0.036 Uiso 1 1 calc R U . . .
H43B H 0.510989 0.816399 0.597737 0.036 Uiso 1 1 calc R U . . .
C44 C 0.55305(8) 0.6970(2) 0.68930(11) 0.0309(6) Uani 1 1 d . . . . .
H44A H 0.537925 0.755005 0.685726 0.046 Uiso 1 1 calc R U . . .
H44B H 0.576062 0.700201 0.722729 0.046 Uiso 1 1 calc R U . . .
H44C H 0.535767 0.645373 0.693601 0.046 Uiso 1 1 calc R U . . .
C45 C 0.57019(7) 0.80601(19) 0.51204(10) 0.0247(5) Uani 1 1 d . . . . .
H45A H 0.556493 0.845684 0.479659 0.030 Uiso 1 1 calc R U . . .
H45B H 0.562014 0.741135 0.502359 0.030 Uiso 1 1 calc R U . . .
C46 C 0.61477(7) 0.81481(16) 0.52194(10) 0.0204(5) Uani 1 1 d . . . . .
C47 C 0.63209(7) 0.81624(15) 0.47675(10) 0.0195(5) Uani 1 1 d . . . . .
C48 C 0.67339(7) 0.82800(16) 0.48984(10) 0.0207(5) Uani 1 1 d . . . . .
C49 C 0.69617(7) 0.83796(16) 0.54571(10) 0.0217(5) Uani 1 1 d . . . . .
C50 C 0.67613(7) 0.83154(17) 0.58760(10) 0.0247(5) Uani 1 1 d . . . . .
H50 H 0.691166 0.835575 0.626209 0.030 Uiso 1 1 calc R U . . .
C65 C 0.55338(7) 0.93499(18) 0.56508(10) 0.0280(6) Uani 1 1 d . . . . .
H65A H 0.525378 0.951386 0.545687 0.034 Uiso 1 1 calc R U . . .
H65B H 0.570963 0.965052 0.544260 0.034 Uiso 1 1 calc R U . . .
C66 C 0.56350(7) 0.97069(18) 0.62518(10) 0.0239(5) Uani 1 1 d . . . . .
C67 C 0.55166(7) 1.05803(18) 0.63814(11) 0.0264(6) Uani 1 1 d . . . . .
C68 C 0.56437(8) 1.08547(19) 0.69461(12) 0.0329(6) Uani 1 1 d . . . . .
C69 C 0.58718(8) 1.02729(19) 0.73664(11) 0.0325(6) Uani 1 1 d . . . . .
C70 C 0.59707(7) 0.94239(19) 0.71894(11) 0.0285(6) Uani 1 1 d . . . . .
H70 H 0.612495 0.901429 0.746651 0.034 Uiso 1 1 calc R U . . .
Cl3 Cl 0.51763(2) 0.60198(5) 0.41891(3) 0.03200(16) Uani 1 1 d D . . . .
O31 O 0.49181(5) 0.65074(16) 0.44658(9) 0.0457(5) Uani 1 1 d D U . . .
O32 O 0.55610(6) 0.58901(16) 0.45674(9) 0.0493(6) Uani 1 1 d D . . . .
O33 O 0.50068(9) 0.5198(2) 0.3911(2) 0.0711(14) Uani 0.857(8) 1 d D U P C 1
O33B O 0.5044(5) 0.5109(9) 0.4318(12) 0.057(5) Uani 0.143(8) 1 d D U P C 2
O34 O 0.52356(11) 0.6642(3) 0.37463(14) 0.0538(10) Uani 0.857(8) 1 d D U P C 1
O34B O 0.5114(7) 0.6177(19) 0.3616(6) 0.067(5) Uani 0.143(8) 1 d D U P C 2
Cl4 Cl 0.58198(2) 0.08303(4) 0.44025(3) 0.03244(16) Uani 1 1 d D . . . .
O41 O 0.55039(7) 0.01869(16) 0.41825(11) 0.0624(7) Uani 1 1 d D . . . .
O42 O 0.61635(13) 0.0301(3) 0.4699(4) 0.087(2) Uani 0.630(9) 1 d D U P D 1
O42B O 0.61636(19) 0.0537(6) 0.4307(5) 0.055(3) Uani 0.370(9) 1 d D U P D 2
O43 O 0.57067(16) 0.1398(4) 0.4795(3) 0.0495(15) Uani 0.630(9) 1 d D U P D 1
O43B O 0.5847(4) 0.1122(9) 0.4955(4) 0.077(3) Uani 0.370(9) 1 d D U P D 2
O44 O 0.5933(2) 0.1381(4) 0.39832(18) 0.0708(19) Uani 0.630(9) 1 d D U P D 1
O44B O 0.5690(3) 0.1653(5) 0.4054(4) 0.072(3) Uani 0.370(9) 1 d D U P D 2

loop_
_atom_site_aniso_label
_atom_site_aniso_U_11
_atom_site_aniso_U_22
_atom_site_aniso_U_33
_atom_site_aniso_U_23
_atom_site_aniso_U_13
_atom_site_aniso_U_12
Co1 0.01962(17) 0.0327(2) 0.02497(19) -0.00646(15) 0.00768(13) -0.00592(14)
Co2 0.01935(17) 0.0335(2) 0.01635(17) 0.00371(15) 0.00437(13) 0.00280(14)
Cl1 0.0236(3) 0.0289(3) 0.0336(4) -0.0025(3) 0.0080(3) -0.0053(2)
Cl2 0.0282(3) 0.0453(4) 0.0204(3) 0.0032(3) 0.0001(3) 0.0085(3)
O8B 0.029(5) 0.023(3) 0.038(5) -0.005(3) 0.021(3) -0.003(3)
O5 0.0454(12) 0.0818(17) 0.0249(11) -0.0171(11) -0.0025(9) 0.0283(12)
O6 0.0455(12) 0.0429(12) 0.0444(12) -0.0037(10) 0.0234(10) 0.0107(10)
O7 0.0305(9) 0.0248(9) 0.0338(10) 0.0016(8) 0.0203(8) 0.0012(7)
O8 0.035(6) 0.032(3) 0.028(4) 0.003(3) 0.019(4) 0.004(4)
N1 0.0233(11) 0.0332(12) 0.0261(12) -0.0062(10) 0.0098(9) -0.0063(9)
N2 0.0259(11) 0.0413(14) 0.0357(13) -0.0164(11) 0.0152(10) -0.0116(10)
N3 0.0180(10) 0.0402(14) 0.0292(12) -0.0112(10) 0.0046(9) 0.0035(9)
N4 0.0245(11) 0.0328(13) 0.0277(12) -0.0040(10) 0.0107(9) -0.0083(9)
N41 0.0227(10) 0.0354(13) 0.0202(11) 0.0054(9) 0.0072(8) 0.0027(9)
N42 0.0190(10) 0.0341(12) 0.0181(10) 0.0048(9) 0.0069(8) 0.0008(9)
N43 0.0211(10) 0.0304(12) 0.0202(11) 0.0034(9) 0.0057(8) 0.0012(9)
N44 0.0206(10) 0.0342(12) 0.0189(11) 0.0058(9) 0.0050(8) 0.0029(9)
C1 0.0232(13) 0.0340(15) 0.0226(13) -0.0004(11) 0.0069(10) -0.0013(11)
C2 0.0346(15) 0.0431(18) 0.0448(17) -0.0188(14) 0.0247(13) -0.0177(13)
C3 0.0388(16) 0.0412(17) 0.0487(18) -0.0182(14) 0.0264(14) -0.0200(13)
C4 0.0325(14) 0.0320(15) 0.0328(15) 0.0011(12) 0.0130(12) 0.0006(12)
C5 0.0207(14) 0.060(2) 0.0448(18) -0.0261(16) 0.0081(12) -0.0116(13)
C6 0.0179(13) 0.0540(19) 0.0353(16) -0.0169(14) 0.0073(11) 0.0027(12)
C7 0.0200(14) 0.079(2) 0.0325(16) -0.0266(16) 0.0040(12) 0.0049(14)
C8 0.0316(15) 0.069(2) 0.0279(15) -0.0183(16) 0.0022(12) 0.0237(15)
C9 0.0337(15) 0.0458(18) 0.0280(15) -0.0067(13) 0.0024(12) 0.0200(13)
C10 0.0237(13) 0.0376(16) 0.0295(15) -0.0056(12) 0.0051(11) 0.0080(11)
C11 0.0356(18) 0.143(4) 0.0386(19) -0.045(2) 0.0109(15) -0.028(2)
C12 0.039(4) 0.050(5) 0.027(3) 0.010(3) 0.005(3) 0.006(3)
C12B 0.033(4) 0.040(4) 0.029(3) 0.007(3) 0.002(3) 0.009(3)
C13 0.073(2) 0.0436(19) 0.0265(16) 0.0008(14) 0.0070(15) 0.0231(17)
C14 0.0514(18) 0.0375(17) 0.0453(18) -0.0179(14) 0.0223(15) -0.0038(14)
C15 0.061(2) 0.0354(18) 0.052(2) 0.0013(15) 0.0191(17) 0.0154(15)
C16 0.0317(15) 0.0423(17) 0.0339(16) 0.0033(13) 0.0037(12) -0.0006(13)
C17 0.0287(13) 0.0288(14) 0.0206(13) -0.0029(11) 0.0103(10) -0.0004(11)
C18 0.0292(14) 0.0355(15) 0.0332(15) 0.0108(12) 0.0146(12) -0.0023(12)
C19 0.0224(13) 0.0342(15) 0.0367(16) 0.0025(12) 0.0093(11) 0.0011(11)
C20 0.0277(14) 0.0384(17) 0.0352(16) 0.0105(13) 0.0052(12) 0.0053(12)
C21 0.064(4) 0.031(3) 0.044(4) -0.007(3) 0.021(3) 0.002(3)
C21B 0.043(4) 0.030(3) 0.074(5) -0.011(3) 0.031(3) 0.005(3)
C22 0.062(2) 0.0459(19) 0.0289(16) -0.0074(14) -0.0041(15) 0.0096(16)
C25 0.0323(14) 0.0374(16) 0.0384(16) -0.0143(13) 0.0164(12) -0.0129(12)
C26 0.0321(14) 0.0338(15) 0.0280(14) -0.0097(12) 0.0178(11) -0.0076(12)
C27 0.0392(16) 0.0359(16) 0.0312(15) -0.0071(12) 0.0206(12) -0.0058(12)
C28 0.0344(15) 0.0363(16) 0.0303(15) -0.0012(12) 0.0183(12) 0.0034(12)
C29 0.0317(14) 0.0346(15) 0.0258(14) 0.0028(12) 0.0117(11) -0.0035(12)
C30 0.0303(14) 0.0258(14) 0.0252(14) 0.0001(11) 0.0089(11) -0.0067(11)
C41 0.0253(13) 0.0352(15) 0.0225(13) 0.0030(11) 0.0085(10) 0.0027(11)
C42 0.0199(12) 0.0445(17) 0.0237(13) 0.0070(12) 0.0071(10) -0.0027(11)
C43 0.0181(12) 0.0506(18) 0.0223(13) 0.0060(12) 0.0053(10) 0.0006(11)
C44 0.0319(14) 0.0415(16) 0.0231(14) 0.0057(12) 0.0141(11) 0.0034(12)
C45 0.0196(12) 0.0378(15) 0.0167(12) 0.0029(11) 0.0051(10) -0.0016(11)
C46 0.0205(12) 0.0189(12) 0.0208(12) 0.0025(10) 0.0035(9) -0.0011(9)
C47 0.0244(12) 0.0130(12) 0.0219(12) 0.0015(9) 0.0077(10) -0.0012(9)
C48 0.0267(13) 0.0121(11) 0.0260(13) 0.0005(10) 0.0119(10) 0.0010(9)
C49 0.0198(12) 0.0168(12) 0.0293(14) 0.0012(10) 0.0080(10) -0.0013(9)
C50 0.0197(12) 0.0297(14) 0.0224(13) 0.0016(11) 0.0012(10) -0.0004(10)
C65 0.0268(13) 0.0351(15) 0.0215(13) 0.0080(11) 0.0054(10) 0.0076(11)
C66 0.0169(11) 0.0333(15) 0.0215(13) 0.0076(11) 0.0052(10) -0.0011(10)
C67 0.0187(12) 0.0308(15) 0.0293(14) 0.0085(11) 0.0056(10) -0.0010(10)
C68 0.0342(15) 0.0264(15) 0.0351(16) 0.0011(12) 0.0037(12) -0.0025(12)
C69 0.0347(15) 0.0331(16) 0.0261(14) 0.0017(12) 0.0020(11) -0.0005(12)
C70 0.0274(13) 0.0358(16) 0.0196(13) 0.0043(11) 0.0013(10) 0.0025(11)
Cl3 0.0251(3) 0.0288(3) 0.0377(4) -0.0067(3) 0.0006(3) -0.0050(3)
O31 0.0267(10) 0.0624(14) 0.0488(13) -0.0040(11) 0.0113(9) 0.0043(10)
O32 0.0306(11) 0.0681(15) 0.0414(12) -0.0103(11) -0.0043(9) 0.0142(10)
O33 0.0522(18) 0.0338(16) 0.108(4) -0.027(2) -0.012(2) -0.0125(13)
O33B 0.016(6) 0.035(7) 0.112(11) -0.019(9) 0.004(8) 0.000(5)
O34 0.070(2) 0.050(2) 0.0462(18) 0.0106(15) 0.0235(15) -0.0002(16)
O34B 0.062(8) 0.070(9) 0.054(8) -0.019(8) -0.012(7) 0.016(8)
Cl4 0.0336(3) 0.0228(3) 0.0472(4) -0.0069(3) 0.0217(3) -0.0073(3)
O41 0.0550(14) 0.0456(14) 0.0870(19) -0.0168(13) 0.0194(13) -0.0296(11)
O42 0.041(2) 0.046(3) 0.167(6) 0.017(3) 0.015(3) 0.0133(19)
O42B 0.032(3) 0.041(4) 0.106(6) -0.032(4) 0.041(4) -0.003(3)
O43 0.041(2) 0.045(3) 0.071(4) -0.022(2) 0.030(2) 0.0050(19)
O43B 0.111(7) 0.083(6) 0.062(5) -0.035(5) 0.064(5) -0.057(5)
O44 0.099(4) 0.075(3) 0.051(2) -0.009(2) 0.042(3) -0.049(3)
O44B 0.057(5) 0.032(4) 0.117(6) 0.026(4) 0.009(4) -0.005(3)

loop_
_atom_type_symbol
_atom_type_description
_atom_type_scat_dispersion_real
_atom_type_scat_dispersion_imag
_atom_type_scat_source
C C 0.0033 0.0016 'International Tables Vol C Tables 4.2.6.8 and 6.1.1.4'
Cl Cl 0.1484 0.1585 'International Tables Vol C Tables 4.2.6.8 and 6.1.1.4'
Co Co 0.3494 0.9721 'International Tables Vol C Tables 4.2.6.8 and 6.1.1.4'
H H 0.0000 0.0000 'International Tables Vol C Tables 4.2.6.8 and 6.1.1.4'
N N 0.0061 0.0033 'International Tables Vol C Tables 4.2.6.8 and 6.1.1.4'
O O 0.0106 0.0060 'International Tables Vol C Tables 4.2.6.8 and 6.1.1.4'

loop_
_exptl_crystal_face_index_h
_exptl_crystal_face_index_k
_exptl_crystal_face_index_l
_exptl_crystal_face_perp_dist
0.00 1.00 0.00 0.0700
-1.00 0.00 0.00 0.0680
1.00 0.00 0.00 0.0660
0.00 0.00 -1.00 0.1020
0.00 0.00 1.00 0.1320
-1.00 0.00 1.00 0.1090
0.00 1.00 1.00 0.0640
1.00 -1.00 0.00 0.0700
-1.00 1.00 0.00 0.0720
1.00 1.00 -1.00 0.0670
0.00 1.00 -1.00 0.0700
4.00 -1.00 -1.00 0.0840
4.00 0.00 -1.00 0.0670
3.00 3.00 -1.00 0.0630
-1.00 1.00 1.00 0.0670
-6.00 -1.00 2.00 0.0920
6.00 1.00 -2.00 0.0470
1.00 1.00 2.00 0.0820
3.00 -1.00 -5.00 0.1070
5.00 3.00 4.00 0.0690

loop_
_geom_angle_atom_site_label_1
_geom_angle_atom_site_label_2
_geom_angle_atom_site_label_3
_geom_angle
_geom_angle_site_symmetry_1
_geom_angle_site_symmetry_3
_geom_angle_publ_flag
N1 Co1 Cl1 100.25(6) . . ?
N1 Co1 N2 82.28(8) . . ?
N2 Co1 Cl1 177.36(6) . . ?
N3 Co1 Cl1 101.19(7) . . ?
N3 Co1 N1 124.38(8) . . ?
N3 Co1 N2 77.82(9) . . ?
N4 Co1 Cl1 100.41(6) . . ?
N4 Co1 N1 108.59(8) . . ?
N4 Co1 N2 77.99(8) . . ?
N4 Co1 N3 116.91(8) . . ?
N41 Co2 Cl2 97.61(6) . . ?
N41 Co2 N42 81.55(8) . . ?
N42 Co2 Cl2 178.09(6) . . ?
N43 Co2 Cl2 101.67(6) . . ?
N43 Co2 N41 125.93(8) . . ?
N43 Co2 N42 77.54(7) . . ?
N44 Co2 Cl2 103.59(6) . . ?
N44 Co2 N41 111.80(8) . . ?
N44 Co2 N42 78.32(8) . . ?
N44 Co2 N43 111.80(8) . . ?
C21B O8B C68 120.6(11) . . ?
C8 O5 C12 108.6(3) . . ?
C8 O5 C12B 116.4(3) . . ?
C28 O6 C15 113.7(2) . . ?
C48 O7 C18 113.05(18) . . ?
C68 O8 C21 120.8(8) . . ?
C1 N1 Co1 109.47(15) . . ?
C2 N1 Co1 108.46(15) . . ?
C2 N1 C1 110.3(2) . . ?
C4 N1 Co1 106.75(15) . . ?
C4 N1 C1 110.61(19) . . ?
C4 N1 C2 111.1(2) . . ?
C3 N2 Co1 106.17(15) . . ?
C5 N2 Co1 108.83(18) . . ?
C5 N2 C3 112.4(2) . . ?
C5 N2 C25 110.2(2) . . ?
C25 N2 Co1 108.13(14) . . ?
C25 N2 C3 110.9(2) . . ?
C6 N3 Co1 117.9(2) . . ?
C10 N3 Co1 123.57(17) . . ?
C10 N3 C6 118.5(2) . . ?
C26 N4 Co1 118.00(17) . . ?
C26 N4 C30 118.8(2) . . ?
C30 N4 Co1 123.16(17) . . ?
C41 N41 Co2 114.37(15) . . ?
C41 N41 C42 110.5(2) . . ?
C42 N41 Co2 110.53(15) . . ?
C44 N41 Co2 104.72(16) . . ?
C44 N41 C41 107.37(19) . . ?
C44 N41 C42 109.05(19) . . ?
C43 N42 Co2 106.77(14) . . ?
C45 N42 Co2 107.67(14) . . ?
C45 N42 C43 112.28(19) . . ?
C65 N42 Co2 107.85(15) . . ?
C65 N42 C43 111.3(2) . . ?
C65 N42 C45 110.76(19) . . ?
C46 N43 Co2 116.47(15) . . ?
C46 N43 C50 119.0(2) . . ?
C50 N43 Co2 124.22(16) . . ?
C66 N44 Co2 117.42(17) . . ?
C70 N44 Co2 123.35(17) . . ?
C70 N44 C66 119.0(2) . . ?
N1 C1 H1A 108.7 . . ?
N1 C1 H1B 108.7 . . ?
N1 C1 C41 114.0(2) . . ?
H1A C1 H1B 107.6 . . ?
C41 C1 H1A 108.7 . . ?
C41 C1 H1B 108.7 . . ?
N1 C2 H2A 109.6 . . ?
N1 C2 H2B 109.6 . . ?
N1 C2 C3 110.3(2) . . ?
H2A C2 H2B 108.1 . . ?
C3 C2 H2A 109.6 . . ?
C3 C2 H2B 109.6 . . ?
N2 C3 C2 109.5(2) . . ?
N2 C3 H3A 109.8 . . ?
N2 C3 H3B 109.8 . . ?
C2 C3 H3A 109.8 . . ?
C2 C3 H3B 109.8 . . ?
H3A C3 H3B 108.2 . . ?
N1 C4 H4A 109.5 . . ?
N1 C4 H4B 109.5 . . ?
N1 C4 H4C 109.5 . . ?
H4A C4 H4B 109.5 . . ?
H4A C4 H4C 109.5 . . ?
H4B C4 H4C 109.5 . . ?
N2 C5 H5A 109.6 . . ?
N2 C5 H5B 109.6 . . ?
N2 C5 C6 110.3(2) . . ?
H5A C5 H5B 108.1 . . ?
C6 C5 H5A 109.6 . . ?
C6 C5 H5B 109.6 . . ?
N3 C6 C5 115.3(2) . . ?
N3 C6 C7 122.8(3) . . ?
C7 C6 C5 121.8(3) . . ?
C6 C7 C11 120.3(3) . . ?
C8 C7 C6 116.9(3) . . ?
C8 C7 C11 122.8(3) . . ?
O5 C8 C9 118.7(3) . . ?
C7 C8 O5 119.4(3) . . ?
C7 C8 C9 121.9(3) . . ?
C8 C9 C13 122.1(3) . . ?
C10 C9 C8 116.4(3) . . ?
C10 C9 C13 121.5(3) . . ?
N3 C10 C9 123.6(3) . . ?
N3 C10 H10 118.2 . . ?
C9 C10 H10 118.2 . . ?
C7 C11 H11A 109.5 . . ?
C7 C11 H11B 109.5 . . ?
C7 C11 H11C 109.5 . . ?
H11A C11 H11B 109.5 . . ?
H11A C11 H11C 109.5 . . ?
H11B C11 H11C 109.5 . . ?
O5 C12 H12A 109.5 . . ?
O5 C12 H12B 109.5 . . ?
O5 C12 H12C 109.5 . . ?
H12A C12 H12B 109.5 . . ?
H12A C12 H12C 109.5 . . ?
H12B C12 H12C 109.5 . . ?
O5 C12B H12D 109.5 . . ?
O5 C12B H12E 109.5 . . ?
O5 C12B H12F 109.5 . . ?
H12D C12B H12E 109.5 . . ?
H12D C12B H12F 109.5 . . ?
H12E C12B H12F 109.5 . . ?
C9 C13 H13A 109.5 . . ?
C9 C13 H13B 109.5 . . ?
C9 C13 H13C 109.5 . . ?
H13A C13 H13B 109.5 . . ?
H13A C13 H13C 109.5 . . ?
H13B C13 H13C 109.5 . . ?
H14A C14 H14B 109.5 . . ?
H14A C14 H14C 109.5 . . ?
H14B C14 H14C 109.5 . . ?
C27 C14 H14A 109.5 . . ?
C27 C14 H14B 109.5 . . ?
C27 C14 H14C 109.5 . . ?
O6 C15 H15A 109.5 . . ?
O6 C15 H15B 109.5 . . ?
O6 C15 H15C 109.5 . . ?
H15A C15 H15B 109.5 . . ?
H15A C15 H15C 109.5 . . ?
H15B C15 H15C 109.5 . . ?
H16A C16 H16B 109.5 . . ?
H16A C16 H16C 109.5 . . ?
H16B C16 H16C 109.5 . . ?
C29 C16 H16A 109.5 . . ?
C29 C16 H16B 109.5 . . ?
C29 C16 H16C 109.5 . . ?
H17A C17 H17B 109.5 . . ?
H17A C17 H17C 109.5 . . ?
H17B C17 H17C 109.5 . . ?
C47 C17 H17A 109.5 . . ?
C47 C17 H17B 109.5 . . ?
C47 C17 H17C 109.5 . . ?
O7 C18 H18A 109.5 . . ?
O7 C18 H18B 109.5 . . ?
O7 C18 H18C 109.5 . . ?
H18A C18 H18B 109.5 . . ?
H18A C18 H18C 109.5 . . ?
H18B C18 H18C 109.5 . . ?
H19A C19 H19B 109.5 . . ?
H19A C19 H19C 109.5 . . ?
H19B C19 H19C 109.5 . . ?
C49 C19 H19A 109.5 . . ?
C49 C19 H19B 109.5 . . ?
C49 C19 H19C 109.5 . . ?
H20A C20 H20B 109.5 . . ?
H20A C20 H20C 109.5 . . ?
H20B C20 H20C 109.5 . . ?
C67 C20 H20A 109.5 . . ?
C67 C20 H20B 109.5 . . ?
C67 C20 H20C 109.5 . . ?
O8 C21 H21A 109.5 . . ?
O8 C21 H21B 109.5 . . ?
O8 C21 H21C 109.5 . . ?
H21A C21 H21B 109.5 . . ?
H21A C21 H21C 109.5 . . ?
H21B C21 H21C 109.5 . . ?
O8B C21B H21D 109.5 . . ?
O8B C21B H21E 109.5 . . ?
O8B C21B H21F 109.5 . . ?
H21D C21B H21E 109.5 . . ?
H21D C21B H21F 109.5 . . ?
H21E C21B H21F 109.5 . . ?
H22A C22 H22B 109.5 . . ?
H22A C22 H22C 109.5 . . ?
H22B C22 H22C 109.5 . . ?
C69 C22 H22A 109.5 . . ?
C69 C22 H22B 109.5 . . ?
C69 C22 H22C 109.5 . . ?
N2 C25 H25A 109.5 . . ?
N2 C25 H25B 109.5 . . ?
N2 C25 C26 110.9(2) . . ?
H25A C25 H25B 108.0 . . ?
C26 C25 H25A 109.5 . . ?
C26 C25 H25B 109.5 . . ?
N4 C26 C25 115.2(2) . . ?
N4 C26 C27 122.5(2) . . ?
C27 C26 C25 122.3(2) . . ?
C26 C27 C14 121.9(3) . . ?
C28 C27 C14 121.3(3) . . ?
C28 C27 C26 116.8(2) . . ?
O6 C28 C27 119.2(2) . . ?
O6 C28 C29 118.9(2) . . ?
C29 C28 C27 121.7(3) . . ?
C28 C29 C16 122.4(2) . . ?
C30 C29 C16 121.0(2) . . ?
C30 C29 C28 116.6(2) . . ?
N4 C30 C29 123.7(2) . . ?
N4 C30 H30 118.2 . . ?
C29 C30 H30 118.2 . . ?
N41 C41 C1 111.8(2) . . ?
N41 C41 H41A 109.2 . . ?
N41 C41 H41B 109.2 . . ?
C1 C41 H41A 109.2 . . ?
C1 C41 H41B 109.2 . . ?
H41A C41 H41B 107.9 . . ?
N41 C42 H42A 109.6 . . ?
N41 C42 H42B 109.6 . . ?
N41 C42 C43 110.3(2) . . ?
H42A C42 H42B 108.1 . . ?
C43 C42 H42A 109.6 . . ?
C43 C42 H42B 109.6 . . ?
N42 C43 C42 109.3(2) . . ?
N42 C43 H43A 109.8 . . ?
N42 C43 H43B 109.8 . . ?
C42 C43 H43A 109.8 . . ?
C42 C43 H43B 109.8 . . ?
H43A C43 H43B 108.3 . . ?
N41 C44 H44A 109.5 . . ?
N41 C44 H44B 109.5 . . ?
N41 C44 H44C 109.5 . . ?
H44A C44 H44B 109.5 . . ?
H44A C44 H44C 109.5 . . ?
H44B C44 H44C 109.5 . . ?
N42 C45 H45A 109.6 . . ?
N42 C45 H45B 109.6 . . ?
N42 C45 C46 110.16(19) . . ?
H45A C45 H45B 108.1 . . ?
C46 C45 H45A 109.6 . . ?
C46 C45 H45B 109.6 . . ?
N43 C46 C45 116.4(2) . . ?
N43 C46 C47 122.6(2) . . ?
C47 C46 C45 121.0(2) . . ?
C46 C47 C17 120.5(2) . . ?
C46 C47 C48 117.0(2) . . ?
C48 C47 C17 122.5(2) . . ?
O7 C48 C47 119.4(2) . . ?
O7 C48 C49 119.1(2) . . ?
C49 C48 C47 121.5(2) . . ?
C48 C49 C19 122.0(2) . . ?
C50 C49 C19 121.1(2) . . ?
C50 C49 C48 116.8(2) . . ?
N43 C50 C49 123.1(2) . . ?
N43 C50 H50 118.5 . . ?
C49 C50 H50 118.5 . . ?
N42 C65 H65A 109.3 . . ?
N42 C65 H65B 109.3 . . ?
N42 C65 C66 111.5(2) . . ?
H65A C65 H65B 108.0 . . ?
C66 C65 H65A 109.3 . . ?
C66 C65 H65B 109.3 . . ?
N44 C66 C65 115.6(2) . . ?
N44 C66 C67 122.6(2) . . ?
C67 C66 C65 121.7(2) . . ?
C66 C67 C20 121.6(2) . . ?
C68 C67 C20 121.7(2) . . ?
C68 C67 C66 116.7(2) . . ?
O8 C68 C67 118.6(8) . . ?
O8 C68 C69 119.0(8) . . ?
C67 C68 O8B 122.3(8) . . ?
C67 C68 C69 121.7(3) . . ?
C69 C68 O8B 115.5(7) . . ?
C68 C69 C22 121.9(3) . . ?
C70 C69 C22 121.6(2) . . ?
C70 C69 C68 116.5(2) . . ?
N44 C70 C69 123.4(2) . . ?
N44 C70 H70 118.3 . . ?
C69 C70 H70 118.3 . . ?
O31 Cl3 O33B 94.1(8) . . ?
O31 Cl3 O34 105.71(17) . . ?
O32 Cl3 O31 110.72(12) . . ?
O32 Cl3 O33B 92.0(8) . . ?
O32 Cl3 O34 105.70(18) . . ?
O33 Cl3 O31 113.9(2) . . ?
O33 Cl3 O32 113.60(18) . . ?
O33 Cl3 O34 106.5(2) . . ?
O34B Cl3 O31 116.4(9) . . ?
O34B Cl3 O32 123.5(10) . . ?
O34B Cl3 O33B 113.2(12) . . ?
O41 Cl4 O42 107.1(2) . . ?
O41 Cl4 O44B 102.9(3) . . ?
O42B Cl4 O41 110.9(3) . . ?
O42B Cl4 O43B 115.3(6) . . ?
O42B Cl4 O44B 108.0(5) . . ?
O43 Cl4 O41 108.3(3) . . ?
O43 Cl4 O42 108.3(4) . . ?
O43 Cl4 O44 110.0(3) . . ?
O43B Cl4 O41 114.2(5) . . ?
O43B Cl4 O44B 104.3(6) . . ?
O44 Cl4 O41 114.9(2) . . ?
O44 Cl4 O42 108.0(3) . . ?

loop_
_geom_bond_atom_site_label_1
_geom_bond_atom_site_label_2
_geom_bond_distance
_geom_bond_site_symmetry_2
_geom_bond_publ_flag
Co1 Cl1 2.2763(7) . ?
Co1 N1 2.135(2) . ?
Co1 N2 2.172(2) . ?
Co1 N3 2.070(2) . ?
Co1 N4 2.064(2) . ?
Co2 Cl2 2.3050(7) . ?
Co2 N41 2.112(2) . ?
Co2 N42 2.1736(19) . ?
Co2 N43 2.051(2) . ?
Co2 N44 2.046(2) . ?
O8B C21B 1.412(12) . ?
O8B C68 1.453(17) . ?
O5 C8 1.383(3) . ?
O5 C12 1.479(7) . ?
O5 C12B 1.497(6) . ?
O6 C15 1.440(4) . ?
O6 C28 1.378(3) . ?
O7 C18 1.438(3) . ?
O7 C48 1.375(3) . ?
O8 C21 1.381(16) . ?
O8 C68 1.331(18) . ?
N1 C1 1.486(3) . ?
N1 C2 1.485(3) . ?
N1 C4 1.483(3) . ?
N2 C3 1.488(3) . ?
N2 C5 1.475(4) . ?
N2 C25 1.482(3) . ?
N3 C6 1.341(3) . ?
N3 C10 1.339(3) . ?
N4 C26 1.340(3) . ?
N4 C30 1.346(3) . ?
N41 C41 1.491(3) . ?
N41 C42 1.494(3) . ?
N41 C44 1.487(3) . ?
N42 C43 1.481(3) . ?
N42 C45 1.476(3) . ?
N42 C65 1.471(3) . ?
N43 C46 1.341(3) . ?
N43 C50 1.345(3) . ?
N44 C66 1.345(3) . ?
N44 C70 1.339(3) . ?
C1 H1A 0.9900 . ?
C1 H1B 0.9900 . ?
C1 C41 1.531(3) . ?
C2 H2A 0.9900 . ?
C2 H2B 0.9900 . ?
C2 C3 1.513(4) . ?
C3 H3A 0.9900 . ?
C3 H3B 0.9900 . ?
C4 H4A 0.9800 . ?
C4 H4B 0.9800 . ?
C4 H4C 0.9800 . ?
C5 H5A 0.9900 . ?
C5 H5B 0.9900 . ?
C5 C6 1.506(4) . ?
C6 C7 1.397(4) . ?
C7 C8 1.380(5) . ?
C7 C11 1.510(4) . ?
C8 C9 1.389(4) . ?
C9 C10 1.388(4) . ?
C9 C13 1.495(4) . ?
C10 H10 0.9500 . ?
C11 H11A 0.9800 . ?
C11 H11B 0.9800 . ?
C11 H11C 0.9800 . ?
C12 H12A 0.9800 . ?
C12 H12B 0.9800 . ?
C12 H12C 0.9800 . ?
C12B H12D 0.9800 . ?
C12B H12E 0.9800 . ?
C12B H12F 0.9800 . ?
C13 H13A 0.9800 . ?
C13 H13B 0.9800 . ?
C13 H13C 0.9800 . ?
C14 H14A 0.9800 . ?
C14 H14B 0.9800 . ?
C14 H14C 0.9800 . ?
C14 C27 1.505(4) . ?
C15 H15A 0.9800 . ?
C15 H15B 0.9800 . ?
C15 H15C 0.9800 . ?
C16 H16A 0.9800 . ?
C16 H16B 0.9800 . ?
C16 H16C 0.9800 . ?
C16 C29 1.513(4) . ?
C17 H17A 0.9800 . ?
C17 H17B 0.9800 . ?
C17 H17C 0.9800 . ?
C17 C47 1.501(3) . ?
C18 H18A 0.9800 . ?
C18 H18B 0.9800 . ?
C18 H18C 0.9800 . ?
C19 H19A 0.9800 . ?
C19 H19B 0.9800 . ?
C19 H19C 0.9800 . ?
C19 C49 1.501(3) . ?
C20 H20A 0.9800 . ?
C20 H20B 0.9800 . ?
C20 H20C 0.9800 . ?
C20 C67 1.507(3) . ?
C21 H21A 0.9800 . ?
C21 H21B 0.9800 . ?
C21 H21C 0.9800 . ?
C21B H21D 0.9800 . ?
C21B H21E 0.9800 . ?
C21B H21F 0.9800 . ?
C22 H22A 0.9800 . ?
C22 H22B 0.9800 . ?
C22 H22C 0.9800 . ?
C22 C69 1.501(4) . ?
C25 H25A 0.9900 . ?
C25 H25B 0.9900 . ?
C25 C26 1.510(4) . ?
C26 C27 1.396(4) . ?
C27 C28 1.395(4) . ?
C28 C29 1.387(4) . ?
C29 C30 1.376(4) . ?
C30 H30 0.9500 . ?
C41 H41A 0.9900 . ?
C41 H41B 0.9900 . ?
C42 H42A 0.9900 . ?
C42 H42B 0.9900 . ?
C42 C43 1.513(4) . ?
C43 H43A 0.9900 . ?
C43 H43B 0.9900 . ?
C44 H44A 0.9800 . ?
C44 H44B 0.9800 . ?
C44 H44C 0.9800 . ?
C45 H45A 0.9900 . ?
C45 H45B 0.9900 . ?
C45 C46 1.505(3) . ?
C46 C47 1.386(3) . ?
C47 C48 1.393(3) . ?
C48 C49 1.390(3) . ?
C49 C50 1.380(3) . ?
C50 H50 0.9500 . ?
C65 H65A 0.9900 . ?
C65 H65B 0.9900 . ?
C65 C66 1.505(3) . ?
C66 C67 1.389(4) . ?
C67 C68 1.388(4) . ?
C68 C69 1.398(4) . ?
C69 C70 1.374(4) . ?
C70 H70 0.9500 . ?
Cl3 O31 1.439(2) . ?
Cl3 O32 1.4200(19) . ?
Cl3 O33 1.417(3) . ?
Cl3 O33B 1.456(13) . ?
Cl3 O34 1.460(3) . ?
Cl3 O34B 1.375(13) . ?
Cl4 O41 1.429(2) . ?
Cl4 O42 1.440(4) . ?
Cl4 O42B 1.342(5) . ?
Cl4 O43 1.392(5) . ?
Cl4 O43B 1.391(9) . ?
Cl4 O44 1.429(4) . ?
Cl4 O44B 1.461(6) . ?

loop_
_geom_torsion_atom_site_label_1
_geom_torsion_atom_site_label_2
_geom_torsion_atom_site_label_3
_geom_torsion_atom_site_label_4
_geom_torsion
_geom_torsion_site_symmetry_1
_geom_torsion_site_symmetry_2
_geom_torsion_site_symmetry_3
_geom_torsion_site_symmetry_4
_geom_torsion_publ_flag
Co1 N1 C1 C41 179.94(16) . . . . ?
Co1 N1 C2 C3 36.9(3) . . . . ?
Co1 N2 C3 C2 42.9(3) . . . . ?
Co1 N2 C5 C6 33.9(3) . . . . ?
Co1 N2 C25 C26 33.1(3) . . . . ?
Co1 N3 C6 C5 5.9(3) . . . . ?
Co1 N3 C6 C7 -178.5(2) . . . . ?
Co1 N3 C10 C9 177.70(19) . . . . ?
Co1 N4 C26 C25 0.0(3) . . . . ?
Co1 N4 C26 C27 176.84(19) . . . . ?
Co1 N4 C30 C29 -175.91(19) . . . . ?
Co2 N41 C41 C1 -49.7(2) . . . . ?
Co2 N41 C42 C43 -32.1(2) . . . . ?
Co2 N42 C43 C42 -44.1(2) . . . . ?
Co2 N42 C45 C46 -33.5(2) . . . . ?
Co2 N42 C65 C66 -31.4(2) . . . . ?
Co2 N43 C46 C45 9.1(3) . . . . ?
Co2 N43 C46 C47 -170.01(18) . . . . ?
Co2 N43 C50 C49 172.48(19) . . . . ?
Co2 N44 C66 C65 4.1(3) . . . . ?
Co2 N44 C66 C67 -172.96(18) . . . . ?
Co2 N44 C70 C69 172.5(2) . . . . ?
O8B C68 C69 C22 -8.0(6) . . . . ?
O8B C68 C69 C70 172.9(5) . . . . ?
O5 C8 C9 C10 -178.6(2) . . . . ?
O5 C8 C9 C13 -0.3(4) . . . . ?
O6 C28 C29 C16 -0.9(4) . . . . ?
O6 C28 C29 C30 177.3(2) . . . . ?
O7 C48 C49 C19 1.2(3) . . . . ?
O7 C48 C49 C50 -174.9(2) . . . . ?
O8 C68 C69 C22 10.0(6) . . . . ?
O8 C68 C69 C70 -169.1(5) . . . . ?
N1 C1 C41 N41 -174.98(19) . . . . ?
N1 C2 C3 N2 -54.9(3) . . . . ?
N2 C5 C6 N3 -27.3(3) . . . . ?
N2 C5 C6 C7 157.1(3) . . . . ?
N2 C25 C26 N4 -23.2(3) . . . . ?
N2 C25 C26 C27 160.0(2) . . . . ?
N3 C6 C7 C8 0.6(4) . . . . ?
N3 C6 C7 C11 -180.0(3) . . . . ?
N4 C26 C27 C14 -178.9(2) . . . . ?
N4 C26 C27 C28 -0.1(4) . . . . ?
N41 C42 C43 N42 51.7(3) . . . . ?
N42 C45 C46 N43 17.9(3) . . . . ?
N42 C45 C46 C47 -163.0(2) . . . . ?
N42 C65 C66 N44 19.6(3) . . . . ?
N42 C65 C66 C67 -163.3(2) . . . . ?
N43 C46 C47 C17 176.4(2) . . . . ?
N43 C46 C47 C48 -3.2(3) . . . . ?
N44 C66 C67 C20 179.5(2) . . . . ?
N44 C66 C67 C68 0.0(4) . . . . ?
C1 N1 C2 C3 156.8(2) . . . . ?
C2 N1 C1 C41 60.7(3) . . . . ?
C3 N2 C5 C6 151.2(2) . . . . ?
C3 N2 C25 C26 -82.9(3) . . . . ?
C4 N1 C1 C41 -62.7(3) . . . . ?
C4 N1 C2 C3 -80.2(3) . . . . ?
C5 N2 C3 C2 -76.0(3) . . . . ?
C5 N2 C25 C26 152.0(2) . . . . ?
C5 C6 C7 C8 175.9(3) . . . . ?
C5 C6 C7 C11 -4.7(4) . . . . ?
C6 N3 C10 C9 -0.2(4) . . . . ?
C6 C7 C8 O5 178.0(2) . . . . ?
C6 C7 C8 C9 0.1(4) . . . . ?
C7 C8 C9 C10 -0.7(4) . . . . ?
C7 C8 C9 C13 177.6(3) . . . . ?
C8 C9 C10 N3 0.8(4) . . . . ?
C10 N3 C6 C5 -176.1(2) . . . . ?
C10 N3 C6 C7 -0.5(4) . . . . ?
C11 C7 C8 O5 -1.5(4) . . . . ?
C11 C7 C8 C9 -179.3(3) . . . . ?
C12 O5 C8 C7 68.3(4) . . . . ?
C12 O5 C8 C9 -113.8(4) . . . . ?
C12B O5 C8 C7 102.4(4) . . . . ?
C12B O5 C8 C9 -79.7(4) . . . . ?
C13 C9 C10 N3 -177.6(2) . . . . ?
C14 C27 C28 O6 2.3(4) . . . . ?
C14 C27 C28 C29 178.6(3) . . . . ?
C15 O6 C28 C27 -91.3(3) . . . . ?
C15 O6 C28 C29 92.3(3) . . . . ?
C16 C29 C30 N4 176.8(2) . . . . ?
C17 C47 C48 O7 -1.9(3) . . . . ?
C17 C47 C48 C49 -179.6(2) . . . . ?
C18 O7 C48 C47 87.0(3) . . . . ?
C18 O7 C48 C49 -95.2(3) . . . . ?
C19 C49 C50 N43 -178.7(2) . . . . ?
C20 C67 C68 O8B 8.0(6) . . . . ?
C20 C67 C68 O8 -10.5(6) . . . . ?
C20 C67 C68 C69 179.1(2) . . . . ?
C21 O8 C68 C67 -61.6(15) . . . . ?
C21 O8 C68 C69 109.1(13) . . . . ?
C21B O8B C68 C67 73.3(14) . . . . ?
C21B O8B C68 C69 -98.3(13) . . . . ?
C22 C69 C70 N44 -178.9(3) . . . . ?
C25 N2 C3 C2 160.1(2) . . . . ?
C25 N2 C5 C6 -84.6(3) . . . . ?
C25 C26 C27 C14 -2.3(4) . . . . ?
C25 C26 C27 C28 176.6(2) . . . . ?
C26 N4 C30 C29 1.1(4) . . . . ?
C26 C27 C28 O6 -176.6(2) . . . . ?
C26 C27 C28 C29 -0.3(4) . . . . ?
C27 C28 C29 C16 -177.2(2) . . . . ?
C27 C28 C29 C30 1.0(4) . . . . ?
C28 C29 C30 N4 -1.4(4) . . . . ?
C30 N4 C26 C25 -177.2(2) . . . . ?
C30 N4 C26 C27 -0.3(4) . . . . ?
C41 N41 C42 C43 -159.7(2) . . . . ?
C42 N41 C41 C1 75.8(2) . . . . ?
C43 N42 C45 C46 -150.8(2) . . . . ?
C43 N42 C65 C66 85.4(2) . . . . ?
C44 N41 C41 C1 -165.4(2) . . . . ?
C44 N41 C42 C43 82.6(2) . . . . ?
C45 N42 C43 C42 73.7(2) . . . . ?
C45 N42 C65 C66 -148.97(19) . . . . ?
C45 C46 C47 C17 -2.7(3) . . . . ?
C45 C46 C47 C48 177.7(2) . . . . ?
C46 N43 C50 C49 -0.6(4) . . . . ?
C46 C47 C48 O7 177.6(2) . . . . ?
C46 C47 C48 C49 -0.1(3) . . . . ?
C47 C48 C49 C19 178.9(2) . . . . ?
C47 C48 C49 C50 2.8(3) . . . . ?
C48 C49 C50 N43 -2.5(4) . . . . ?
C50 N43 C46 C45 -177.3(2) . . . . ?
C50 N43 C46 C47 3.5(4) . . . . ?
C65 N42 C43 C42 -161.6(2) . . . . ?
C65 N42 C45 C46 84.2(2) . . . . ?
C65 C66 C67 C20 2.6(4) . . . . ?
C65 C66 C67 C68 -176.9(2) . . . . ?
C66 N44 C70 C69 -1.5(4) . . . . ?
C66 C67 C68 O8B -172.5(6) . . . . ?
C66 C67 C68 O8 169.0(5) . . . . ?
C66 C67 C68 C69 -1.4(4) . . . . ?
C67 C68 C69 C22 -179.6(3) . . . . ?
C67 C68 C69 C70 1.3(4) . . . . ?
C68 C69 C70 N44 0.2(4) . . . . ?
C70 N44 C66 C65 178.5(2) . . . . ?
C70 N44 C66 C67 1.4(3) . . . . ?

loop_
_smtbx_masks_void_nr
_smtbx_masks_void_average_x
_smtbx_masks_void_average_y
_smtbx_masks_void_average_z
_smtbx_masks_void_volume
_smtbx_masks_void_count_electrons
_smtbx_masks_void_content
1 0.000 0.387 0.750 77.5 27.1 '1 MeOH'
2 0.000 0.613 0.250 77.5 27.1 '1 MeOH'
3 0.250 -0.781 0.250 427.1 106.5 '5 MeOH'
4 0.250 -0.467 0.750 427.1 105.9 '5 MeOH'
5 0.500 0.113 0.250 77.5 27.1 '1 MeOH'
6 0.500 0.887 0.750 77.5 27.1 '1 MeOH'
7 0.750 -0.967 0.750 427.1 105.9 '5 MeOH'
8 0.750 -0.281 0.250 427.1 106.5 '5 MeOH'
